data_4322868
loop_
_publ_author_name
' Xiandong Wang '
' Kevin R. Heier '
' Charlotte L. Stern '
' Kenneth R. Poeppelmeier '

_publ_contact_author
;
 Kenneth R. Poeppelmeier
 Chemistry Department
 Northwestern University
 2145 Sheridan Road
 Evanston, IL 60208-3113
;
_publ_contact_author_email ' krp@nwu.edu '
_publ_contact_author_fax ' (847) 491-7713 '
_publ_contact_author_phone ' (847) 491-3505 '
_publ_section_title
;
 Crystal Structure and Raman Spectroscopy of FeVMoO7 and CrVMoO7 with MoO
 Double Bonds
;
_journal_name_full 'Inorganic Chemistry'
_journal_page_first 3252
_journal_page_last 3256
_journal_paper_doi 10.1021/ic980100u
_journal_volume 37
_journal_year 1998
_chemical_formula_moiety 'Cr Mo O7 V '
_chemical_formula_sum 'Cr Mo O7 V'
_chemical_formula_weight 310.87
_space_group_IT_number 2
_symmetry_cell_setting triclinic
_symmetry_Int_Tables_number 2
_symmetry_space_group_name_Hall '-P 1'
_symmetry_space_group_name_H-M 'P -1'
_audit_creation_date 'Sun May 18 11:09:59 1997'
_audit_creation_method 'from TEXRAY.INF file'
_cell_angle_alpha 96.19(1)
_cell_angle_beta 89.87(1)
_cell_angle_gamma 102.01(1)
_cell_formula_units_Z 2
_cell_length_a 5.5273(9)
_cell_length_b 6.582(1)
_cell_length_c 7.8650(9)
_cell_measurement_reflns_used 25
_cell_measurement_temperature 153.2
_cell_measurement_theta_max 26.1
_cell_measurement_theta_min 22.2
_cell_volume 278.18(7)
_computing_cell_refinement 'MSC/AFC Diffractometer Control'
_computing_data_collection 'MSC/AFC Diffractometer Control'
_computing_data_reduction teXsan
_computing_publication_material teXsan
_computing_structure_refinement teXsan
_computing_structure_solution SHELXS86
_diffrn_ambient_temperature 153.2
_diffrn_measurement_device CAD4
_diffrn_measurement_method 'omega/theta scans'
_diffrn_orient_matrix_UB_11 -0.06052
_diffrn_orient_matrix_UB_12 -0.09555
_diffrn_orient_matrix_UB_13 -0.10574
_diffrn_orient_matrix_UB_21 0.15043
_diffrn_orient_matrix_UB_22 -0.06171
_diffrn_orient_matrix_UB_23 0.00330
_diffrn_orient_matrix_UB_31 -0.08908
_diffrn_orient_matrix_UB_32 -0.10715
_diffrn_orient_matrix_UB_33 0.07190
_diffrn_radiation_monochromator graphite
_diffrn_radiation_source 'X-ray tube'
_diffrn_radiation_type MoKalpha
_diffrn_radiation_wavelength 0.7107
_diffrn_reflns_av_R_equivalents 0.00
_diffrn_reflns_limit_h_max 7
_diffrn_reflns_limit_h_min -7
_diffrn_reflns_limit_k_max 9
_diffrn_reflns_limit_k_min -9
_diffrn_reflns_limit_l_max 11
_diffrn_reflns_limit_l_min 0
_diffrn_reflns_number 1728
_diffrn_reflns_theta_max 29.96
_diffrn_standards_decay_% 0.00
_diffrn_standards_interval_count 0
_diffrn_standards_number 3
_exptl_absorpt_coefficient_mu 5.753
_exptl_absorpt_correction_T_max 0.450
_exptl_absorpt_correction_T_min 0.249
_exptl_absorpt_correction_type analytical
_exptl_absorpt_process_details Tompa_analytical
_exptl_crystal_colour dark
_exptl_crystal_density_diffrn 3.711
_exptl_crystal_description plate
_exptl_crystal_F_000 290.00
_exptl_crystal_size_max 0.270
_exptl_crystal_size_mid 0.220
_exptl_crystal_size_min 0.140
_refine_diff_density_max 1.35
_refine_diff_density_min -2.12
_refine_ls_extinction_coef 787.58771
_refine_ls_extinction_method Zachariasen_type_2_Gaussian_isotropic
_refine_ls_goodness_of_fit_obs 4.887
_refine_ls_matrix_type full
_refine_ls_number_parameters 92
_refine_ls_number_reflns 1652
_refine_ls_number_restraints 0
_refine_ls_R_factor_obs 0.0325
_refine_ls_shift/esd_max 0.0001
_refine_ls_structure_factor_coef F
_refine_ls_weighting_scheme sigma
_refine_ls_wR_factor_obs 0.0477
_reflns_number_observed 1652
_reflns_number_total 1728
_reflns_observed_criterion 3.00
_cod_data_source_file ic980100u_2.cif
_cod_data_source_block CrVMoO7
_cod_original_sg_symbol_H-M 'P -1 '
_cod_original_formula_sum 'Cr Mo O7 V '
_cod_database_code 4322868

loop_
_symmetry_equiv_pos_as_xyz
'   +x,   +y,   +z'
'   -x,   -y,   -z'

loop_
_atom_site_aniso_label
_atom_site_aniso_U_11
_atom_site_aniso_U_22
_atom_site_aniso_U_33
_atom_site_aniso_U_12
_atom_site_aniso_U_13
_atom_site_aniso_U_23
Mo(1) 0.0070(2) 0.0057(2) 0.0041(2) 0.0022(1) 0.0013(1) -0.0007(1)
Cr(1) 0.0041(3) 0.0016(3) 0.0043(3) 0.0011(2) 0.0012(3) -0.0007(2)
V(1) 0.0031(3) 0.0007(3) 0.0022(4) 0.0011(2) 0.0013(3) -0.0005(2)
O(1) 0.009(1) 0.003(1) 0.011(2) 0.001(1) -0.001(1) 0.000(1)
O(2) 0.006(1) 0.000(1) 0.006(1) 0.000(1) 0.000(1) 0.000(1)
O(3) 0.009(1) 0.011(2) 0.005(2) 0.002(1) 0.002(1) 0.000(1)
O(4) 0.007(1) 0.008(1) 0.006(2) 0.002(1) 0.003(1) 0.000(1)
O(5) 0.005(1) 0.009(1) 0.007(2) 0.001(1) 0.003(1) 0.000(1)
O(6) 0.006(1) 0.014(2) 0.008(2) 0.003(1) 0.001(1) 0.000(1)
O(7) 0.018(2) 0.008(2) 0.020(2) 0.002(1) 0.004(2) -0.001(1)

loop_
_atom_site_label
_atom_site_fract_x
_atom_site_fract_y
_atom_site_fract_z
_atom_site_U_iso_or_equiv
_atom_site_thermal_displace_type
_atom_site_calc_flag
_atom_site_calc_attached_atom
Mo(1) 0.29824(7) 0.21107(6) 0.11031(5) 0.0056(1) Uij ? ?
Cr(1) -0.1677(1) 0.3142(1) -0.59644(10) 0.0034(2) Uij ? ?
V(1) 0.3111(1) 0.2416(1) -0.33458(10) 0.0020(2) Uij ? ?
O(1) 0.2057(6) -0.0113(5) -0.3889(5) 0.0079(8) Uij ? ?
O(2) 0.1052(6) 0.3764(5) -0.4238(4) 0.0040 Uij ? ?
O(3) 0.3394(6) 0.2967(6) -0.1066(5) 0.0085(8) Uij ? ?
O(4) 0.5891(6) 0.3114(5) -0.4168(5) 0.0070(7) Uij ? ?
O(5) 0.0686(6) 0.3164(5) 0.2194(4) 0.0068(7) Uij ? ?
O(6) 0.5745(6) 0.2932(6) 0.2344(5) 0.0092(8) Uij ? ?
O(7) 0.2200(7) -0.0528(6) 0.1005(6) 0.0156(9) Uij ? ?

loop_
_atom_type_symbol
_atom_type_oxidation_number
_atom_type_number_in_cell
_atom_type_scat_dispersion_real
_atom_type_scat_dispersion_imag
_atom_type_scat_source
Cr +3 2 0.321 0.624 'International Tables'
V +5 2 0.300 0.529 'International Tables'
Mo +6 2 -1.683 0.686 'International Tables'
O -2 14 0.011 0.006 'International Tables'

loop_
_geom_angle_atom_site_label_1
_geom_angle_atom_site_label_2
_geom_angle_atom_site_label_3
_geom_angle
_geom_angle_site_symmetry_1
_geom_angle_site_symmetry_2
_geom_angle_site_symmetry_3
_geom_angle_publ_flag
O3 MO1 O5 111.1(2) ? ? ? yes
O3 MO1 O6 111.2(2) ? ? ? yes
O3 MO1 O7 111.0(2) ? ? ? yes
O5 MO1 O6 107.4(2) ? ? ? yes
O5 MO1 O7 108.7(2) ? ? ? yes
O6 MO1 O7 107.2(2) ? ? ? yes
O1 CR1 O2 95.2(1) ? ? ? yes
O1 CR1 O2 176.1(1) ? ? ? yes
O1 CR1 O4 91.5(1) ? ? ? yes
O1 CR1 O5 88.5(1) ? ? ? yes
O1 CR1 O6 92.4(1) ? ? ? yes
O2 CR1 O2 81.2(1) ? ? ? yes
O2 CR1 O4 90.8(1) ? ? ? yes
O2 CR1 O5 90.7(1) ? ? ? yes
O2 CR1 O6 172.4(1) ? ? ? yes
O2 CR1 O4 90.2(1) ? ? ? yes
O2 CR1 O5 89.8(1) ? ? ? yes
O2 CR1 O6 91.2(1) ? ? ? yes
O4 CR1 O5 178.5(1) ? ? ? yes
O4 CR1 O6 89.8(1) ? ? ? yes
O5 CR1 O6 88.7(1) ? ? ? yes
O1 V1 O2 107.6(2) ? ? ? yes
O1 V1 O3 110.3(2) ? ? ? yes
O1 V1 O4 109.0(2) ? ? ? yes
O2 V1 O3 112.4(2) ? ? ? yes
O2 V1 O4 109.2(2) ? ? ? yes
O3 V1 O4 108.4(2) ? ? ? yes
CR1 O1 V1 161.6(2) ? ? ? yes
CR1 O2 CR1 98.8(1) ? ? ? yes
CR1 O2 V1 137.7(2) ? ? ? yes
CR1 O2 V1 122.0(2) ? ? ? yes
MO1 O3 V1 150.8(2) ? ? ? yes
CR1 O4 V1 154.5(2) ? ? ? yes
MO1 O5 CR1 150.4(2) ? ? ? yes
MO1 O6 CR1 163.3(2) ? ? ? yes

loop_
_geom_bond_atom_site_label_1
_geom_bond_atom_site_label_2
_geom_bond_distance
_geom_bond_site_symmetry_1
_geom_bond_site_symmetry_2
_geom_bond_publ_flag
MO1 O3 1.853(4) ? ? yes
MO1 O5 1.750(3) ? ? yes
MO1 O6 1.768(3) ? ? yes
MO1 O7 1.694(4) ? ? yes
CR1 O1 1.952(3) ? ? yes
CR1 O2 1.980(3) ? ? yes
CR1 O2 1.982(3) ? ? yes
CR1 O4 1.947(4) ? ? yes
CR1 O5 1.947(3) ? ? yes
CR1 O6 1.925(3) ? ? yes
V1 O1 1.654(3) ? ? yes
V1 O2 1.770(3) ? ? yes
V1 O3 1.791(4) ? ? yes
V1 O4 1.660(3) ? ? yes
O1 O1 2.909(7) ? ? yes
O1 O2 2.763(5) ? ? yes
O1 O2 2.903(4) ? ? yes
O1 O3 2.828(5) ? ? yes
O1 O4 2.697(5) ? ? yes
O1 O4 2.793(5) ? ? yes
O1 O5 2.722(5) ? ? yes
O1 O6 2.798(5) ? ? yes
O2 O2 2.579(6) ? ? yes
O2 O3 2.959(5) ? ? yes
O2 O4 2.797(4) ? ? yes
O2 O4 2.796(4) ? ? yes
O2 O4 2.784(5) ? ? yes
O2 O5 2.793(5) ? ? yes
O2 O5 2.774(5) ? ? yes
O2 O6 2.791(5) ? ? yes
O3 O4 2.801(5) ? ? yes
O3 O5 2.970(5) ? ? yes
O3 O6 2.987(5) ? ? yes
O3 O6 2.928(5) ? ? yes
O3 O7 2.924(5) ? ? yes
O4 O6 2.733(5) ? ? yes
O5 O6 2.835(4) ? ? yes
O5 O6 2.707(4) ? ? yes
O5 O7 2.799(5) ? ? yes
O6 O7 2.787(5) ? ? yes
